data_7120476
loop_
_publ_author_name
'Dhara, Debabrata'
'Vijayakanth, Thangavel'
'Barman, Milan Kr.'
'Naik, Khevath Praveen Kumar'
'Chrysochos, Nicolas'
'Yildiz, Cem B.'
'Boomishankar, Ramamoorthy'
'Schulzke, Carola'
'Chandrasekhar, Vadapalli'
'Jana, Anukul'

_publ_section_title
;
 NHC-stabilized 1-hydrosilaimine: synthesis, structure and reactivity
;
_journal_name_full 'Chem. Commun.'
_journal_paper_doi 10.1039/C7CC03912C
_journal_year 2017
_chemical_formula_sum 'C57.5 H85 N3 Si'
_chemical_formula_weight 846.37
_space_group_crystal_system orthorhombic
_space_group_IT_number 61
_space_group_name_Hall '-P 2ac 2ab'
_space_group_name_H-M_alt 'P b c a'
_symmetry_space_group_name_Hall '-P 2ac 2ab'
_symmetry_space_group_name_H-M 'P b c a'
_atom_sites_solution_hydrogens geom
_audit_creation_method SHELXL-2014/7
_audit_update_record
;
2017-04-05 deposited with the CCDC.
2017-07-18 downloaded from the CCDC.
;
_cell_angle_alpha 90
_cell_angle_beta 90
_cell_angle_gamma 90
_cell_formula_units_Z 8
_cell_length_a 19.358(2)
_cell_length_b 21.667(3)
_cell_length_c 27.029(4)
_cell_measurement_reflns_used 1104
_cell_measurement_temperature 100(2)
_cell_measurement_theta_max 18.25
_cell_measurement_theta_min 2.41
_cell_volume 11337(3)
_computing_cell_refinement 'Bruker SAINT'
_computing_data_collection 'Bruker APEX2'
_computing_data_reduction 'Bruker SAINT'
_computing_molecular_graphics 'Bruker SHELXLE'
_computing_publication_material 'Bruker SHELXLE'
_computing_structure_refinement 'SHELXL-2014 (Sheldrick 2014)'
_computing_structure_solution 'SHELXS-97 (Sheldrick 2008)'
_diffrn_ambient_temperature 100(2)
_diffrn_measured_fraction_theta_full 0.993
_diffrn_measured_fraction_theta_max 0.993
_diffrn_measurement_device_type 'Bruker APEX-II CCD'
_diffrn_measurement_method '\f and \w scans'
_diffrn_radiation_type MoK\a
_diffrn_radiation_wavelength 0.71073
_diffrn_reflns_av_R_equivalents 0.1462
_diffrn_reflns_av_unetI/netI 0.1814
_diffrn_reflns_Laue_measured_fraction_full 0.993
_diffrn_reflns_Laue_measured_fraction_max 0.993
_diffrn_reflns_limit_h_max 22
_diffrn_reflns_limit_h_min -11
_diffrn_reflns_limit_k_max 25
_diffrn_reflns_limit_k_min -25
_diffrn_reflns_limit_l_max 32
_diffrn_reflns_limit_l_min -12
_diffrn_reflns_number 25584
_diffrn_reflns_point_group_measured_fraction_full 0.993
_diffrn_reflns_point_group_measured_fraction_max 0.993
_diffrn_reflns_theta_full 25.026
_diffrn_reflns_theta_max 25.026
_diffrn_reflns_theta_min 4.131
_exptl_absorpt_coefficient_mu 0.076
_exptl_absorpt_correction_T_max 0.744
_exptl_absorpt_correction_T_min 0.633
_exptl_absorpt_correction_type multi-scan
_exptl_absorpt_process_details SADABS
_exptl_crystal_colour yellow
_exptl_crystal_density_diffrn 0.992
_exptl_crystal_description plate
_exptl_crystal_F_000 3720
_exptl_crystal_size_max 0.04
_exptl_crystal_size_mid 0.04
_exptl_crystal_size_min 0.03
_refine_diff_density_max 0.808
_refine_diff_density_min -0.695
_refine_diff_density_rms 0.077
_refine_ls_extinction_coef 0.0019(4)
_refine_ls_extinction_expression Fc^*^=kFc[1+0.001xFc^2^\l^3^/sin(2\q)]^-1/4^
_refine_ls_extinction_method 'SHELXL-2014/7 (Sheldrick 2014'
_refine_ls_goodness_of_fit_ref 0.987
_refine_ls_hydrogen_treatment constr
_refine_ls_matrix_type full
_refine_ls_number_parameters 595
_refine_ls_number_reflns 9947
_refine_ls_number_restraints 219
_refine_ls_restrained_S_all 0.987
_refine_ls_R_factor_all 0.2216
_refine_ls_R_factor_gt 0.1160
_refine_ls_shift/su_max 0.005
_refine_ls_shift/su_mean 0.000
_refine_ls_structure_factor_coef Fsqd
_refine_ls_weighting_details 'w=1/[\s^2^(Fo^2^)+(0.1285P)^2^+32.6007P] where P=(Fo^2^+2Fc^2^)/3'
_refine_ls_weighting_scheme calc
_refine_ls_wR_factor_gt 0.2690
_refine_ls_wR_factor_ref 0.3270
_reflns_Friedel_coverage 0.000
_reflns_number_gt 4661
_reflns_number_total 9947
_reflns_threshold_expression 'I > 2\s(I)'
_cod_data_source_file c7cc03912c2.cif
_cod_data_source_block TR1_a
_cod_depositor_comments
;
The following automatic conversions were performed:

'_exptl_absorpt_correction_type' value 'MULTI-SCAN' changed to
'multi-scan' according to
/home/data/users/saulius/crontab/automatic-downloads/rss-feeds/RSC/lib/dictionaries/cif_core.dic
dictionary named 'cif_core.dic' version 2.4.2 from 2011-04-26.

Automatic conversion script
Id: cif_fix_values 4973 2017-02-22 13:04:09Z antanas 
;
_cod_original_formula_sum 'C57.50 H85 N3 Si'
_cod_database_code 7120476
_shelx_shelxl_version_number 2014/7
_shelx_space_group_comment
;
The symmetry employed for this shelxl refinement is uniquely defined
by the following loop, which should always be used as a source of
symmetry information in preference to the above space-group names.
They are only intended as comments.
;

loop_
_space_group_symop_operation_xyz
'x, y, z'
'-x+1/2, -y, z+1/2'
'-x, y+1/2, -z+1/2'
'x+1/2, -y+1/2, -z'
'-x, -y, -z'
'x-1/2, y, -z-1/2'
'x, -y-1/2, z-1/2'
'-x-1/2, y-1/2, z'

loop_
_atom_site_label
_atom_site_type_symbol
_atom_site_fract_x
_atom_site_fract_y
_atom_site_fract_z
_atom_site_U_iso_or_equiv
_atom_site_adp_type
_atom_site_occupancy
_atom_site_site_symmetry_order
_atom_site_calc_flag
_atom_site_refinement_flags_posn
_atom_site_refinement_flags_adp
_atom_site_refinement_flags_occupancy
_atom_site_disorder_assembly
_atom_site_disorder_group
Si1 Si 0.54020(9) 0.61565(9) 0.72750(6) 0.0234(5) Uani 0.836(3) 1 d D U P A 1
H1 H 0.5315 0.6603 0.7206 0.025 Uiso 0.836(3) 1 calc R U P A 1
Si1' Si 0.5483(3) 0.5648(3) 0.73785(18) 0.0234(5) Uani 0.164(3) 1 d D U P A 2
H1' H 0.5556 0.5209 0.7481 0.025 Uiso 0.164(3) 1 calc R U P A 2
N1 N 0.5060(2) 0.5980(2) 0.77876(16) 0.0325(13) Uani 1 1 d D U . . .
C1 C 0.4679(3) 0.6052(3) 0.8206(2) 0.0313(15) Uani 1 1 d . U . . .
C2 C 0.4515(3) 0.5528(3) 0.85086(19) 0.0303(14) Uani 1 1 d . U . . .
C3 C 0.4147(3) 0.5607(4) 0.8950(2) 0.0409(17) Uani 1 1 d . U . . .
H3 H 0.4054 0.5257 0.9151 0.049 Uiso 1 1 calc R U . . .
C4 C 0.3913(3) 0.6188(4) 0.9101(2) 0.0461(19) Uani 1 1 d . U . . .
H4 H 0.3669 0.6234 0.9404 0.055 Uiso 1 1 calc R U . . .
C5 C 0.4042(3) 0.6692(3) 0.8806(2) 0.0421(17) Uani 1 1 d . U . . .
H5 H 0.3875 0.7085 0.8906 0.050 Uiso 1 1 calc R U . . .
C6 C 0.4418(3) 0.6640(3) 0.8356(2) 0.0349(15) Uani 1 1 d . U . . .
C7 C 0.4703(3) 0.4901(3) 0.8329(2) 0.0328(15) Uani 1 1 d . U . . .
H7 H 0.5171 0.4929 0.8174 0.039 Uiso 1 1 calc R U . . .
C8 C 0.4188(3) 0.4703(3) 0.7921(2) 0.0352(15) Uani 1 1 d . U . . .
H8A H 0.3736 0.4617 0.8070 0.053 Uiso 1 1 calc R U . . .
H8B H 0.4360 0.4330 0.7756 0.053 Uiso 1 1 calc R U . . .
H8C H 0.4140 0.5036 0.7678 0.053 Uiso 1 1 calc R U . . .
C9 C 0.4733(4) 0.4401(3) 0.8729(2) 0.0480(19) Uani 1 1 d . U . . .
H9A H 0.5038 0.4536 0.8998 0.072 Uiso 1 1 calc R U . . .
H9B H 0.4913 0.4018 0.8586 0.072 Uiso 1 1 calc R U . . .
H9C H 0.4268 0.4328 0.8860 0.072 Uiso 1 1 calc R U . . .
C10 C 0.4495(3) 0.7187(3) 0.8013(2) 0.0415(17) Uani 1 1 d . U . . .
H10 H 0.4959 0.7151 0.7852 0.050 Uiso 1 1 calc R U . . .
C11 C 0.4462(4) 0.7829(3) 0.8261(3) 0.0519(19) Uani 1 1 d . U . . .
H11A H 0.3990 0.7908 0.8376 0.078 Uiso 1 1 calc R U . . .
H11B H 0.4595 0.8147 0.8021 0.078 Uiso 1 1 calc R U . . .
H11C H 0.4780 0.7840 0.8543 0.078 Uiso 1 1 calc R U . . .
C12 C 0.3958(4) 0.7135(3) 0.7605(3) 0.056(2) Uani 1 1 d . U . . .
H12A H 0.3946 0.6710 0.7481 0.085 Uiso 1 1 calc R U . . .
H12B H 0.4078 0.7415 0.7334 0.085 Uiso 1 1 calc R U . . .
H12C H 0.3503 0.7246 0.7736 0.085 Uiso 1 1 calc R U . . .
C13 C 0.4899(3) 0.5656(3) 0.6788(2) 0.0305(14) Uani 1 1 d D U . . .
N2 N 0.4891(3) 0.5046(3) 0.67454(18) 0.0379(13) Uani 1 1 d . U . . .
C14 C 0.4341(3) 0.4837(3) 0.6465(2) 0.0384(16) Uani 1 1 d . U . . .
C15 C 0.3992(3) 0.5353(3) 0.6321(2) 0.0301(14) Uani 1 1 d . U . . .
N3 N 0.4354(2) 0.5845(2) 0.65213(17) 0.0302(12) Uani 1 1 d . U . . .
C16 C 0.5413(3) 0.4653(3) 0.6999(3) 0.0501(19) Uani 1 1 d . U . . .
H16A H 0.5809 0.4589 0.6779 0.075 Uiso 1 1 calc R U . . .
H16B H 0.5206 0.4254 0.7082 0.075 Uiso 1 1 calc R U . . .
H16C H 0.5567 0.4858 0.7303 0.075 Uiso 1 1 calc R U . . .
C17 C 0.4224(4) 0.4167(4) 0.6377(3) 0.065(2) Uani 1 1 d . U . . .
H17A H 0.4068 0.3971 0.6684 0.098 Uiso 1 1 calc R U . . .
H17B H 0.4656 0.3974 0.6268 0.098 Uiso 1 1 calc R U . . .
H17C H 0.3871 0.4114 0.6121 0.098 Uiso 1 1 calc R U . . .
C18 C 0.3358(3) 0.5432(4) 0.6011(2) 0.053(2) Uani 1 1 d . U . . .
H18A H 0.3006 0.5655 0.6201 0.080 Uiso 1 1 calc R U . . .
H18B H 0.3179 0.5026 0.5917 0.080 Uiso 1 1 calc R U . . .
H18C H 0.3473 0.5667 0.5713 0.080 Uiso 1 1 calc R U . . .
C19 C 0.4182(4) 0.6493(3) 0.6381(3) 0.0503(19) Uani 1 1 d . U . . .
H19A H 0.4517 0.6775 0.6531 0.076 Uiso 1 1 calc R U . . .
H19B H 0.3717 0.6595 0.6499 0.076 Uiso 1 1 calc R U . . .
H19C H 0.4198 0.6535 0.6020 0.076 Uiso 1 1 calc R U . . .
C21 C 0.6352(3) 0.5983(3) 0.71664(19) 0.0283(14) Uani 1 1 d D U . . .
C22 C 0.6826(3) 0.5752(3) 0.7510(2) 0.0251(13) Uani 1 1 d . . . . .
C23 C 0.7527(3) 0.5699(3) 0.7386(2) 0.0295(14) Uani 1 1 d . . . . .
H23 H 0.7841 0.5532 0.7621 0.035 Uiso 1 1 calc R U . . .
C24 C 0.7771(3) 0.5885(3) 0.6928(2) 0.0380(16) Uani 1 1 d . . . . .
H24 H 0.8245 0.5834 0.6846 0.046 Uiso 1 1 calc R U . . .
C25 C 0.7324(3) 0.6142(3) 0.6597(2) 0.0372(16) Uani 1 1 d . . . . .
H25 H 0.7493 0.6282 0.6286 0.045 Uiso 1 1 calc R U . . .
C26 C 0.6619(3) 0.6205(3) 0.6706(2) 0.0306(14) Uani 1 1 d . . . . .
C27 C 0.6649(3) 0.5583(3) 0.80381(19) 0.0229(13) Uani 1 1 d . . . . .
C28 C 0.6522(3) 0.6064(3) 0.83857(19) 0.0247(13) Uani 1 1 d . . . . .
C29 C 0.6380(3) 0.5896(3) 0.88747(19) 0.0283(14) Uani 1 1 d . . . . .
H29 H 0.6285 0.6214 0.9107 0.034 Uiso 1 1 calc R U . . .
C30 C 0.6370(3) 0.5293(3) 0.9036(2) 0.0328(15) Uani 1 1 d . . . . .
C31 C 0.6524(3) 0.4834(3) 0.8694(2) 0.0326(15) Uani 1 1 d . . . . .
H31 H 0.6532 0.4416 0.8801 0.039 Uiso 1 1 calc R U . . .
C32 C 0.6666(3) 0.4965(3) 0.8197(2) 0.0268(14) Uani 1 1 d . . . . .
C33 C 0.6568(3) 0.6741(3) 0.8240(2) 0.0296(14) Uani 1 1 d . . . . .
H33 H 0.6372 0.6780 0.7899 0.035 Uiso 1 1 calc R U . . .
C34 C 0.6160(3) 0.7174(3) 0.8574(2) 0.0375(16) Uani 1 1 d . . . . .
H34A H 0.5696 0.7007 0.8626 0.056 Uiso 1 1 calc R U . . .
H34B H 0.6127 0.7581 0.8417 0.056 Uiso 1 1 calc R U . . .
H34C H 0.6397 0.7214 0.8893 0.056 Uiso 1 1 calc R U . . .
C35 C 0.7319(3) 0.6962(3) 0.8218(3) 0.0449(18) Uani 1 1 d . . . . .
H35A H 0.7519 0.6956 0.8551 0.067 Uiso 1 1 calc R U . . .
H35B H 0.7334 0.7384 0.8087 0.067 Uiso 1 1 calc R U . . .
H35C H 0.7586 0.6689 0.8001 0.067 Uiso 1 1 calc R U . . .
C36 C 0.6209(3) 0.5123(3) 0.9570(2) 0.0391(17) Uani 1 1 d . . . . .
H36 H 0.5978 0.4710 0.9567 0.047 Uiso 1 1 calc R U . . .
C37 C 0.5717(4) 0.5575(4) 0.9822(3) 0.063(2) Uani 1 1 d . . . . .
H37A H 0.5573 0.5408 1.0142 0.094 Uiso 1 1 calc R U . . .
H37B H 0.5310 0.5637 0.9612 0.094 Uiso 1 1 calc R U . . .
H37C H 0.5952 0.5971 0.9872 0.094 Uiso 1 1 calc R U . . .
C38 C 0.6870(4) 0.5056(5) 0.9858(3) 0.077(3) Uani 1 1 d . U . . .
H38A H 0.7178 0.4769 0.9685 0.115 Uiso 1 1 calc R U . . .
H38B H 0.6767 0.4896 1.0189 0.115 Uiso 1 1 calc R U . . .
H38C H 0.7095 0.5460 0.9887 0.115 Uiso 1 1 calc R U . . .
C39 C 0.6850(3) 0.4436(3) 0.7853(2) 0.0330(15) Uani 1 1 d . . . . .
H39 H 0.6831 0.4595 0.7506 0.040 Uiso 1 1 calc R U . . .
C40 C 0.6349(4) 0.3888(3) 0.7890(2) 0.0439(17) Uani 1 1 d . . . . .
H40A H 0.6438 0.3661 0.8197 0.066 Uiso 1 1 calc R U . . .
H40B H 0.6417 0.3614 0.7606 0.066 Uiso 1 1 calc R U . . .
H40C H 0.5873 0.4041 0.7891 0.066 Uiso 1 1 calc R U . . .
C41 C 0.7595(3) 0.4200(3) 0.7950(2) 0.0458(18) Uani 1 1 d . . . . .
H41A H 0.7924 0.4539 0.7899 0.069 Uiso 1 1 calc R U . . .
H41B H 0.7701 0.3864 0.7720 0.069 Uiso 1 1 calc R U . . .
H41C H 0.7631 0.4049 0.8290 0.069 Uiso 1 1 calc R U . . .
C42 C 0.6206(3) 0.6553(3) 0.6327(2) 0.0387(16) Uani 1 1 d . . . . .
C43 C 0.6127(5) 0.7191(3) 0.6392(2) 0.059(2) Uani 1 1 d . . . . .
C44 C 0.5786(5) 0.7538(4) 0.6024(3) 0.074(3) Uani 1 1 d . . . . .
H44 H 0.5745 0.7972 0.6062 0.088 Uiso 1 1 calc R U . . .
C45 C 0.5508(5) 0.7255(4) 0.5604(2) 0.066(2) Uani 1 1 d . . . . .
C46 C 0.5616(4) 0.6633(4) 0.5548(2) 0.0495(19) Uani 1 1 d . . . . .
H46 H 0.5451 0.6442 0.5255 0.059 Uiso 1 1 calc R U . . .
C47 C 0.5954(3) 0.6264(3) 0.5895(2) 0.0359(16) Uani 1 1 d . . . . .
C48 C 0.6481(5) 0.7538(4) 0.6842(3) 0.063(2) Uani 1 1 d . . . . .
H48 H 0.6593 0.7222 0.7100 0.076 Uiso 1 1 calc R U . . .
C49 C 0.5971(6) 0.7990(4) 0.7067(3) 0.091(3) Uani 1 1 d . . . . .
H49A H 0.6123 0.8102 0.7401 0.137 Uiso 1 1 calc R U . . .
H49B H 0.5513 0.7798 0.7085 0.137 Uiso 1 1 calc R U . . .
H49C H 0.5947 0.8361 0.6861 0.137 Uiso 1 1 calc R U . . .
C50 C 0.7161(5) 0.7838(5) 0.6678(4) 0.092(3) Uani 1 1 d . . . . .
H50A H 0.7064 0.8166 0.6438 0.138 Uiso 1 1 calc R U . . .
H50B H 0.7459 0.7526 0.6525 0.138 Uiso 1 1 calc R U . . .
H50C H 0.7396 0.8015 0.6967 0.138 Uiso 1 1 calc R U . . .
C51 C 0.5124(7) 0.7644(6) 0.5221(3) 0.110(4) Uani 1 1 d . . . . .
H51 H 0.5474 0.7983 0.5222 0.132 Uiso 1 1 calc R U . . .
C52 C 0.4592(6) 0.8015(6) 0.5406(4) 0.109(4) Uani 1 1 d . . . . .
H52A H 0.4459 0.8319 0.5156 0.163 Uiso 1 1 calc R U . . .
H52B H 0.4752 0.8229 0.5705 0.163 Uiso 1 1 calc R U . . .
H52C H 0.4193 0.7757 0.5489 0.163 Uiso 1 1 calc R U . . .
C53 C 0.5242(6) 0.7485(6) 0.4732(4) 0.129(4) Uani 1 1 d . U . . .
H53A H 0.4997 0.7100 0.4655 0.193 Uiso 1 1 calc R U . . .
H53B H 0.5739 0.7426 0.4679 0.193 Uiso 1 1 calc R U . . .
H53C H 0.5073 0.7815 0.4515 0.193 Uiso 1 1 calc R U . . .
C54 C 0.6092(3) 0.5595(3) 0.5793(2) 0.0382(16) Uani 1 1 d . . . . .
H54 H 0.6166 0.5384 0.6117 0.046 Uiso 1 1 calc R U . . .
C55 C 0.6744(4) 0.5509(4) 0.5482(3) 0.060(2) Uani 1 1 d . . . . .
H55A H 0.6691 0.5726 0.5166 0.090 Uiso 1 1 calc R U . . .
H55B H 0.6817 0.5068 0.5420 0.090 Uiso 1 1 calc R U . . .
H55C H 0.7142 0.5677 0.5661 0.090 Uiso 1 1 calc R U . . .
C56 C 0.5496(4) 0.5264(4) 0.5524(2) 0.0487(19) Uani 1 1 d . . . . .
H56A H 0.5059 0.5357 0.5691 0.073 Uiso 1 1 calc R U . . .
H56B H 0.5577 0.4818 0.5529 0.073 Uiso 1 1 calc R U . . .
H56C H 0.5473 0.5407 0.5180 0.073 Uiso 1 1 calc R U . . .
C1S C 0.828(3) 0.855(2) 0.5460(18) 0.057(15) Uiso 0.170(13) 1 d D U P B 1
H1S1 H 0.8139 0.8807 0.5739 0.086 Uiso 0.170(13) 1 calc R U P B 1
H1S2 H 0.8703 0.8323 0.5548 0.086 Uiso 0.170(13) 1 calc R U P B 1
H1S3 H 0.8372 0.8810 0.5171 0.086 Uiso 0.170(13) 1 calc R U P B 1
C2S C 0.773(2) 0.811(3) 0.5342(17) 0.062(13) Uiso 0.170(13) 1 d D U P B 1
H2S1 H 0.7639 0.7866 0.5645 0.075 Uiso 0.170(13) 1 calc R U P B 1
H2S2 H 0.7310 0.8350 0.5271 0.075 Uiso 0.170(13) 1 calc R U P B 1
C3S C 0.782(3) 0.7700(19) 0.4964(18) 0.062(4) Uiso 0.170(13) 1 d D U P B 1
H3S1 H 0.7759 0.7924 0.4648 0.075 Uiso 0.170(13) 1 calc R U P B 1
H3S2 H 0.8300 0.7545 0.4974 0.075 Uiso 0.170(13) 1 calc R U P B 1
C4S C 0.740(2) 0.722(2) 0.4967(19) 0.064(12) Uiso 0.170(13) 1 d D U P B 1
H4S1 H 0.7424 0.7038 0.5301 0.076 Uiso 0.170(13) 1 calc R U P B 1
H4S2 H 0.6923 0.7388 0.4930 0.076 Uiso 0.170(13) 1 calc R U P B 1
C5S C 0.745(3) 0.6769(19) 0.465(2) 0.062(4) Uiso 0.170(13) 1 d D U P B 1
H5S1 H 0.7092 0.6463 0.4717 0.093 Uiso 0.170(13) 1 calc R U P B 1
H5S2 H 0.7404 0.6928 0.4315 0.093 Uiso 0.170(13) 1 calc R U P B 1
H5S3 H 0.7908 0.6575 0.4689 0.093 Uiso 0.170(13) 1 calc R U P B 1
C1S' C 0.802(2) 0.8463(14) 0.5414(13) 0.087(11) Uiso 0.330(13) 1 d D U P B 2
H1S4 H 0.8216 0.8475 0.5747 0.131 Uiso 0.330(13) 1 calc R U P B 2
H1S5 H 0.8341 0.8651 0.5179 0.131 Uiso 0.330(13) 1 calc R U P B 2
H1S6 H 0.7581 0.8693 0.5410 0.131 Uiso 0.330(13) 1 calc R U P B 2
C2S' C 0.7889(13) 0.7828(13) 0.5273(10) 0.054(7) Uiso 0.330(13) 1 d D U P B 2
H2S3 H 0.8341 0.7618 0.5309 0.065 Uiso 0.330(13) 1 calc R U P B 2
H2S4 H 0.7591 0.7659 0.5538 0.065 Uiso 0.330(13) 1 calc R U P B 2
C3S' C 0.7625(15) 0.7608(12) 0.4852(9) 0.062(4) Uiso 0.330(13) 1 d D U P B 2
H3S3 H 0.7221 0.7872 0.4774 0.075 Uiso 0.330(13) 1 calc R U P B 2
H3S4 H 0.7973 0.7690 0.4592 0.075 Uiso 0.330(13) 1 calc R U P B 2
C4S' C 0.7420(12) 0.7034(11) 0.4787(9) 0.037(5) Uiso 0.330(13) 1 d D U P B 2
H4S3 H 0.6921 0.7028 0.4868 0.045 Uiso 0.330(13) 1 calc R U P B 2
H4S4 H 0.7652 0.6789 0.5048 0.045 Uiso 0.330(13) 1 calc R U P B 2
C5S' C 0.7487(14) 0.6712(11) 0.4374(11) 0.062(4) Uiso 0.330(13) 1 d D U P B 2
H5S4 H 0.7294 0.6298 0.4423 0.093 Uiso 0.330(13) 1 calc R U P B 2
H5S5 H 0.7238 0.6920 0.4106 0.093 Uiso 0.330(13) 1 calc R U P B 2
H5S6 H 0.7977 0.6678 0.4288 0.093 Uiso 0.330(13) 1 calc R U P B 2

loop_
_atom_site_aniso_label
_atom_site_aniso_U_11
_atom_site_aniso_U_22
_atom_site_aniso_U_33
_atom_site_aniso_U_23
_atom_site_aniso_U_13
_atom_site_aniso_U_12
Si1 0.0260(9) 0.0271(10) 0.0169(9) 0.0014(8) -0.0051(8) -0.0018(9)
Si1' 0.0260(9) 0.0271(10) 0.0169(9) 0.0014(8) -0.0051(8) -0.0018(9)
N1 0.032(3) 0.047(3) 0.018(3) -0.001(2) -0.001(2) -0.014(2)
C1 0.029(3) 0.046(4) 0.020(3) -0.005(3) -0.003(3) -0.009(3)
C2 0.026(3) 0.055(4) 0.010(3) 0.001(3) -0.006(3) -0.010(3)
C3 0.030(3) 0.069(5) 0.025(3) 0.000(3) -0.002(3) -0.017(3)
C4 0.036(4) 0.083(6) 0.020(3) -0.004(4) -0.001(3) -0.019(4)
C5 0.034(4) 0.064(5) 0.028(3) -0.018(3) -0.009(3) -0.004(4)
C6 0.036(3) 0.050(4) 0.019(3) -0.009(3) -0.005(3) -0.012(3)
C7 0.033(3) 0.045(4) 0.020(3) 0.010(3) -0.002(3) -0.011(3)
C8 0.043(4) 0.041(4) 0.022(3) 0.006(3) -0.009(3) -0.010(3)
C9 0.050(4) 0.061(5) 0.033(4) 0.024(3) -0.014(3) -0.018(4)
C10 0.045(4) 0.043(4) 0.037(4) -0.008(3) -0.011(3) -0.008(3)
C11 0.056(5) 0.045(4) 0.055(5) -0.016(4) -0.011(4) 0.004(4)
C12 0.074(5) 0.048(5) 0.048(4) 0.007(4) -0.016(4) -0.009(4)
C13 0.030(3) 0.039(4) 0.023(3) -0.001(3) -0.003(3) 0.006(3)
N2 0.030(3) 0.051(4) 0.032(3) 0.011(3) 0.006(3) 0.010(3)
C14 0.039(4) 0.029(4) 0.047(4) -0.013(3) 0.012(3) -0.008(3)
C15 0.026(3) 0.047(4) 0.018(3) -0.003(3) -0.001(3) -0.004(3)
N3 0.024(2) 0.036(3) 0.030(3) -0.005(2) -0.010(2) 0.001(2)
C16 0.039(4) 0.053(5) 0.059(5) 0.015(4) -0.007(4) 0.013(4)
C17 0.052(5) 0.058(5) 0.086(6) -0.022(5) 0.006(5) -0.005(4)
C18 0.026(3) 0.097(6) 0.036(4) -0.003(4) -0.011(3) -0.005(4)
C19 0.041(4) 0.050(5) 0.060(5) 0.004(4) -0.010(4) 0.009(3)
C21 0.027(3) 0.040(4) 0.018(3) -0.004(3) -0.003(3) 0.000(3)
C22 0.026(3) 0.033(3) 0.017(3) -0.001(3) 0.000(3) -0.008(3)
C23 0.028(3) 0.041(4) 0.019(3) 0.002(3) -0.003(3) -0.002(3)
C24 0.032(3) 0.060(5) 0.022(3) -0.006(3) 0.000(3) -0.008(3)
C25 0.047(4) 0.050(4) 0.014(3) 0.003(3) 0.002(3) -0.013(3)
C26 0.039(3) 0.036(4) 0.016(3) -0.001(3) -0.010(3) -0.003(3)
C27 0.016(3) 0.039(4) 0.014(3) 0.003(2) -0.004(2) 0.000(3)
C28 0.022(3) 0.032(4) 0.019(3) 0.006(3) 0.000(3) 0.002(3)
C29 0.024(3) 0.045(4) 0.015(3) -0.005(3) -0.001(3) 0.003(3)
C30 0.035(3) 0.047(4) 0.017(3) 0.006(3) -0.009(3) -0.005(3)
C31 0.033(3) 0.038(4) 0.027(3) 0.010(3) -0.011(3) 0.005(3)
C32 0.018(3) 0.042(4) 0.020(3) 0.006(3) -0.006(2) 0.002(3)
C33 0.033(3) 0.037(4) 0.018(3) -0.001(3) -0.006(3) -0.004(3)
C34 0.035(3) 0.041(4) 0.036(4) 0.000(3) 0.001(3) 0.004(3)
C35 0.040(4) 0.045(4) 0.050(4) -0.011(3) 0.011(3) -0.008(3)
C36 0.040(4) 0.060(5) 0.018(3) 0.009(3) -0.008(3) 0.003(3)
C37 0.069(5) 0.089(6) 0.031(4) 0.014(4) 0.005(4) -0.001(5)
C38 0.062(5) 0.129(7) 0.038(4) 0.030(4) -0.004(4) -0.001(5)
C39 0.041(4) 0.031(4) 0.027(3) 0.000(3) -0.010(3) -0.003(3)
C40 0.057(4) 0.038(4) 0.037(4) 0.004(3) -0.014(3) 0.008(4)
C41 0.043(4) 0.054(5) 0.041(4) -0.007(3) -0.009(3) 0.014(4)
C42 0.048(4) 0.046(4) 0.023(3) 0.004(3) -0.009(3) -0.007(3)
C43 0.101(6) 0.046(5) 0.031(4) 0.004(3) -0.028(4) 0.005(4)
C44 0.121(8) 0.059(5) 0.040(5) 0.020(4) -0.022(5) 0.013(5)
C45 0.097(7) 0.079(6) 0.023(4) 0.017(4) -0.022(4) -0.007(5)
C46 0.064(5) 0.063(5) 0.021(3) 0.005(3) -0.006(3) -0.007(4)
C47 0.032(3) 0.063(5) 0.012(3) 0.004(3) 0.003(3) -0.011(3)
C48 0.100(7) 0.039(5) 0.051(5) 0.006(4) -0.007(5) 0.008(5)
C49 0.178(11) 0.040(5) 0.055(5) 0.007(4) -0.031(6) -0.002(6)
C50 0.096(7) 0.089(7) 0.090(7) 0.003(6) -0.011(6) -0.040(6)
C51 0.176(12) 0.115(9) 0.039(5) 0.033(6) -0.041(7) 0.025(9)
C52 0.121(9) 0.142(11) 0.063(7) 0.021(7) -0.038(7) 0.040(8)
C53 0.129(7) 0.178(9) 0.080(6) 0.048(6) 0.003(6) 0.048(7)
C54 0.033(3) 0.063(5) 0.019(3) -0.009(3) 0.008(3) -0.005(3)
C55 0.046(4) 0.085(6) 0.049(5) -0.027(4) 0.011(4) -0.006(4)
C56 0.047(4) 0.071(5) 0.028(4) -0.010(3) -0.002(3) -0.013(4)

loop_
_atom_type_symbol
_atom_type_description
_atom_type_scat_dispersion_real
_atom_type_scat_dispersion_imag
_atom_type_scat_source
C C 0.0033 0.0016 'International Tables Vol C Tables 4.2.6.8 and 6.1.1.4'
H H 0.0000 0.0000 'International Tables Vol C Tables 4.2.6.8 and 6.1.1.4'
N N 0.0061 0.0033 'International Tables Vol C Tables 4.2.6.8 and 6.1.1.4'
Si Si 0.0817 0.0704 'International Tables Vol C Tables 4.2.6.8 and 6.1.1.4'

loop_
_geom_angle_atom_site_label_1
_geom_angle_atom_site_label_2
_geom_angle_atom_site_label_3
_geom_angle
N1 Si1 C21 119.5(3)
N1 Si1 C13 104.2(3)
C21 Si1 C13 105.5(2)
N1 Si1 H1 109.0
C21 Si1 H1 109.0
C13 Si1 H1 109.0
N1 Si1' C21 120.0(4)
N1 Si1' C13 105.9(3)
C21 Si1' C13 105.0(3)
N1 Si1' H1' 108.5
C21 Si1' H1' 108.5
C13 Si1' H1' 108.5
C1 N1 Si1' 158.8(5)
C1 N1 Si1 158.0(5)
N1 C1 C6 122.0(5)
N1 C1 C2 120.3(5)
C6 C1 C2 117.7(5)
C3 C2 C1 120.2(6)
C3 C2 C7 120.9(6)
C1 C2 C7 118.8(5)
C2 C3 C4 121.6(6)
C2 C3 H3 119.2
C4 C3 H3 119.2
C5 C4 C3 119.1(6)
C5 C4 H4 120.4
C3 C4 H4 120.4
C4 C5 C6 121.8(7)
C4 C5 H5 119.1
C6 C5 H5 119.1
C5 C6 C1 119.6(6)
C5 C6 C10 120.9(6)
C1 C6 C10 119.3(5)
C2 C7 C9 115.1(5)
C2 C7 C8 109.2(5)
C9 C7 C8 109.3(5)
C2 C7 H7 107.6
C9 C7 H7 107.6
C8 C7 H7 107.6
C7 C8 H8A 109.5
C7 C8 H8B 109.5
H8A C8 H8B 109.5
C7 C8 H8C 109.5
H8A C8 H8C 109.5
H8B C8 H8C 109.5
C7 C9 H9A 109.5
C7 C9 H9B 109.5
H9A C9 H9B 109.5
C7 C9 H9C 109.5
H9A C9 H9C 109.5
H9B C9 H9C 109.5
C6 C10 C12 108.7(5)
C6 C10 C11 115.7(6)
C12 C10 C11 110.7(6)
C6 C10 H10 107.1
C12 C10 H10 107.1
C11 C10 H10 107.1
C10 C11 H11A 109.5
C10 C11 H11B 109.5
H11A C11 H11B 109.5
C10 C11 H11C 109.5
H11A C11 H11C 109.5
H11B C11 H11C 109.5
C10 C12 H12A 109.5
C10 C12 H12B 109.5
H12A C12 H12B 109.5
C10 C12 H12C 109.5
H12A C12 H12C 109.5
H12B C12 H12C 109.5
N2 C13 N3 104.3(5)
N2 C13 Si1' 93.9(4)
N3 C13 Si1' 153.6(5)
N2 C13 Si1 127.9(4)
N3 C13 Si1 125.6(4)
C13 N2 C14 112.5(5)
C13 N2 C16 121.5(6)
C14 N2 C16 126.0(6)
C15 C14 N2 105.6(5)
C15 C14 C17 132.8(6)
N2 C14 C17 121.6(6)
C14 C15 N3 105.7(5)
C14 C15 C18 131.3(6)
N3 C15 C18 123.0(6)
C13 N3 C15 111.9(5)
C13 N3 C19 126.8(5)
C15 N3 C19 120.8(5)
N2 C16 H16A 109.5
N2 C16 H16B 109.5
H16A C16 H16B 109.5
N2 C16 H16C 109.5
H16A C16 H16C 109.5
H16B C16 H16C 109.5
C14 C17 H17A 109.5
C14 C17 H17B 109.5
H17A C17 H17B 109.5
C14 C17 H17C 109.5
H17A C17 H17C 109.5
H17B C17 H17C 109.5
C15 C18 H18A 109.5
C15 C18 H18B 109.5
H18A C18 H18B 109.5
C15 C18 H18C 109.5
H18A C18 H18C 109.5
H18B C18 H18C 109.5
N3 C19 H19A 109.5
N3 C19 H19B 109.5
H19A C19 H19B 109.5
N3 C19 H19C 109.5
H19A C19 H19C 109.5
H19B C19 H19C 109.5
C22 C21 C26 117.5(5)
C22 C21 Si1 127.1(4)
C26 C21 Si1 114.7(4)
C22 C21 Si1' 103.9(4)
C26 C21 Si1' 134.7(4)
C21 C22 C23 120.4(5)
C21 C22 C27 124.5(5)
C23 C22 C27 115.1(5)
C24 C23 C22 121.3(5)
C24 C23 H23 119.4
C22 C23 H23 119.4
C25 C24 C23 119.3(6)
C25 C24 H24 120.4
C23 C24 H24 120.4
C24 C25 C26 121.3(5)
C24 C25 H25 119.4
C26 C25 H25 119.4
C25 C26 C21 120.1(5)
C25 C26 C42 115.0(5)
C21 C26 C42 124.7(5)
C32 C27 C28 120.0(5)
C32 C27 C22 120.8(5)
C28 C27 C22 119.0(5)
C29 C28 C27 117.8(5)
C29 C28 C33 120.5(5)
C27 C28 C33 121.6(5)
C30 C29 C28 123.3(5)
C30 C29 H29 118.3
C28 C29 H29 118.3
C29 C30 C31 117.7(5)
C29 C30 C36 122.2(6)
C31 C30 C36 120.1(6)
C30 C31 C32 122.3(6)
C30 C31 H31 118.9
C32 C31 H31 118.9
C31 C32 C27 118.8(5)
C31 C32 C39 118.6(5)
C27 C32 C39 122.6(5)
C28 C33 C34 114.3(5)
C28 C33 C35 111.6(5)
C34 C33 C35 108.8(5)
C28 C33 H33 107.3
C34 C33 H33 107.3
C35 C33 H33 107.3
C33 C34 H34A 109.5
C33 C34 H34B 109.5
H34A C34 H34B 109.5
C33 C34 H34C 109.5
H34A C34 H34C 109.5
H34B C34 H34C 109.5
C33 C35 H35A 109.5
C33 C35 H35B 109.5
H35A C35 H35B 109.5
C33 C35 H35C 109.5
H35A C35 H35C 109.5
H35B C35 H35C 109.5
C38 C36 C30 109.9(5)
C38 C36 C37 111.3(6)
C30 C36 C37 113.2(5)
C38 C36 H36 107.4
C30 C36 H36 107.4
C37 C36 H36 107.4
C36 C37 H37A 109.5
C36 C37 H37B 109.5
H37A C37 H37B 109.5
C36 C37 H37C 109.5
H37A C37 H37C 109.5
H37B C37 H37C 109.5
C36 C38 H38A 109.5
C36 C38 H38B 109.5
H38A C38 H38B 109.5
C36 C38 H38C 109.5
H38A C38 H38C 109.5
H38B C38 H38C 109.5
C32 C39 C40 113.4(5)
C32 C39 C41 111.4(5)
C40 C39 C41 108.7(5)
C32 C39 H39 107.7
C40 C39 H39 107.7
C41 C39 H39 107.7
C39 C40 H40A 109.5
C39 C40 H40B 109.5
H40A C40 H40B 109.5
C39 C40 H40C 109.5
H40A C40 H40C 109.5
H40B C40 H40C 109.5
C39 C41 H41A 109.5
C39 C41 H41B 109.5
H41A C41 H41B 109.5
C39 C41 H41C 109.5
H41A C41 H41C 109.5
H41B C41 H41C 109.5
C43 C42 C47 120.2(6)
C43 C42 C26 118.0(5)
C47 C42 C26 121.6(6)
C42 C43 C44 119.3(7)
C42 C43 C48 120.9(6)
C44 C43 C48 119.5(7)
C45 C44 C43 121.3(8)
C45 C44 H44 119.3
C43 C44 H44 119.3
C46 C45 C44 117.4(7)
C46 C45 C51 122.8(8)
C44 C45 C51 119.8(9)
C45 C46 C47 124.1(6)
C45 C46 H46 117.9
C47 C46 H46 117.9
C46 C47 C42 117.5(6)
C46 C47 C54 121.0(6)
C42 C47 C54 121.3(6)
C49 C48 C50 113.6(8)
C49 C48 C43 109.4(7)
C50 C48 C43 110.5(7)
C49 C48 H48 107.7
C50 C48 H48 107.7
C43 C48 H48 107.7
C48 C49 H49A 109.5
C48 C49 H49B 109.5
H49A C49 H49B 109.5
C48 C49 H49C 109.5
H49A C49 H49C 109.5
H49B C49 H49C 109.5
C48 C50 H50A 109.5
C48 C50 H50B 109.5
H50A C50 H50B 109.5
C48 C50 H50C 109.5
H50A C50 H50C 109.5
H50B C50 H50C 109.5
C53 C51 C52 127.3(10)
C53 C51 C45 115.5(11)
C52 C51 C45 115.6(9)
C53 C51 H51 94.3
C52 C51 H51 94.3
C45 C51 H51 94.3
C51 C52 H52A 109.5
C51 C52 H52B 109.5
H52A C52 H52B 109.5
C51 C52 H52C 109.5
H52A C52 H52C 109.5
H52B C52 H52C 109.5
C51 C53 H53A 109.5
C51 C53 H53B 109.5
H53A C53 H53B 109.5
C51 C53 H53C 109.5
H53A C53 H53C 109.5
H53B C53 H53C 109.5
C47 C54 C55 111.6(6)
C47 C54 C56 113.8(6)
C55 C54 C56 107.6(5)
C47 C54 H54 107.9
C55 C54 H54 107.9
C56 C54 H54 107.9
C54 C55 H55A 109.5
C54 C55 H55B 109.5
H55A C55 H55B 109.5
C54 C55 H55C 109.5
H55A C55 H55C 109.5
H55B C55 H55C 109.5
C54 C56 H56A 109.5
C54 C56 H56B 109.5
H56A C56 H56B 109.5
C54 C56 H56C 109.5
H56A C56 H56C 109.5
H56B C56 H56C 109.5
C2S C1S H1S1 109.5
C2S C1S H1S2 109.5
H1S1 C1S H1S2 109.5
C2S C1S H1S3 109.5
H1S1 C1S H1S3 109.5
H1S2 C1S H1S3 109.5
C3S C2S C1S 120(3)
C3S C2S H2S1 107.4
C1S C2S H2S1 107.4
C3S C2S H2S2 107.4
C1S C2S H2S2 107.4
H2S1 C2S H2S2 106.9
C4S C3S C2S 115(3)
C4S C3S H3S1 108.4
C2S C3S H3S1 108.4
C4S C3S H3S2 108.4
C2S C3S H3S2 108.4
H3S1 C3S H3S2 107.5
C5S C4S C3S 122(3)
C5S C4S H4S1 106.7
C3S C4S H4S1 106.7
C5S C4S H4S2 106.7
C3S C4S H4S2 106.7
H4S1 C4S H4S2 106.6
C4S C5S H5S1 109.5
C4S C5S H5S2 109.5
H5S1 C5S H5S2 109.5
C4S C5S H5S3 109.5
H5S1 C5S H5S3 109.5
H5S2 C5S H5S3 109.5
C2S' C1S' H1S4 109.5
C2S' C1S' H1S5 109.5
H1S4 C1S' H1S5 109.5
C2S' C1S' H1S6 109.5
H1S4 C1S' H1S6 109.5
H1S5 C1S' H1S6 109.5
C3S' C2S' C1S' 129(2)
C3S' C2S' H2S3 105.1
C1S' C2S' H2S3 105.1
C3S' C2S' H2S4 105.1
C1S' C2S' H2S4 105.1
H2S3 C2S' H2S4 105.9
C4S' C3S' C2S' 124(2)
C4S' C3S' H3S3 106.2
C2S' C3S' H3S3 106.2
C4S' C3S' H3S4 106.2
C2S' C3S' H3S4 106.2
H3S3 C3S' H3S4 106.4
C3S' C4S' C5S' 126(2)
C3S' C4S' H4S3 105.9
C5S' C4S' H4S3 105.9
C3S' C4S' H4S4 105.9
C5S' C4S' H4S4 105.9
H4S3 C4S' H4S4 106.2
C4S' C5S' H5S4 109.5
C4S' C5S' H5S5 109.5
H5S4 C5S' H5S5 109.5
C4S' C5S' H5S6 109.5
H5S4 C5S' H5S6 109.5
H5S5 C5S' H5S6 109.5

loop_
_geom_bond_atom_site_label_1
_geom_bond_atom_site_label_2
_geom_bond_distance
Si1 N1 1.583(5)
Si1 C21 1.900(6)
Si1 C13 1.964(6)
Si1 H1 1.0000
Si1' N1 1.551(6)
Si1' C21 1.920(7)
Si1' C13 1.956(7)
Si1' H1' 1.0000
N1 C1 1.358(7)
C1 C6 1.430(9)
C1 C2 1.434(8)
C2 C3 1.400(8)
C2 C7 1.487(9)
C3 C4 1.399(10)
C3 H3 0.9500
C4 C5 1.375(10)
C4 H4 0.9500
C5 C6 1.423(8)
C5 H5 0.9500
C6 C10 1.512(9)
C7 C9 1.534(8)
C7 C8 1.548(8)
C7 H7 1.0000
C8 H8A 0.9800
C8 H8B 0.9800
C8 H8C 0.9800
C9 H9A 0.9800
C9 H9B 0.9800
C9 H9C 0.9800
C10 C12 1.520(9)
C10 C11 1.547(9)
C10 H10 1.0000
C11 H11A 0.9800
C11 H11B 0.9800
C11 H11C 0.9800
C12 H12A 0.9800
C12 H12B 0.9800
C12 H12C 0.9800
C13 N2 1.326(8)
C13 N3 1.342(7)
N2 C14 1.383(8)
N2 C16 1.489(8)
C14 C15 1.361(9)
C14 C17 1.489(9)
C15 N3 1.385(7)
C15 C18 1.498(8)
N3 C19 1.493(8)
C16 H16A 0.9800
C16 H16B 0.9800
C16 H16C 0.9800
C17 H17A 0.9800
C17 H17B 0.9800
C17 H17C 0.9800
C18 H18A 0.9800
C18 H18B 0.9800
C18 H18C 0.9800
C19 H19A 0.9800
C19 H19B 0.9800
C19 H19C 0.9800
C21 C22 1.398(8)
C21 C26 1.431(8)
C22 C23 1.404(8)
C22 C27 1.512(7)
C23 C24 1.385(8)
C23 H23 0.9500
C24 C25 1.366(8)
C24 H24 0.9500
C25 C26 1.402(8)
C25 H25 0.9500
C26 C42 1.502(8)
C27 C32 1.406(8)
C27 C28 1.425(8)
C28 C29 1.398(7)
C28 C33 1.520(8)
C29 C30 1.378(8)
C29 H29 0.9500
C30 C31 1.391(8)
C30 C36 1.522(8)
C31 C32 1.402(8)
C31 H31 0.9500
C32 C39 1.517(8)
C33 C34 1.522(8)
C33 C35 1.533(8)
C33 H33 1.0000
C34 H34A 0.9800
C34 H34B 0.9800
C34 H34C 0.9800
C35 H35A 0.9800
C35 H35B 0.9800
C35 H35C 0.9800
C36 C38 1.503(9)
C36 C37 1.526(10)
C36 H36 1.0000
C37 H37A 0.9800
C37 H37B 0.9800
C37 H37C 0.9800
C38 H38A 0.9800
C38 H38B 0.9800
C38 H38C 0.9800
C39 C40 1.535(9)
C39 C41 1.553(8)
C39 H39 1.0000
C40 H40A 0.9800
C40 H40B 0.9800
C40 H40C 0.9800
C41 H41A 0.9800
C41 H41B 0.9800
C41 H41C 0.9800
C42 C43 1.402(10)
C42 C47 1.413(8)
C43 C44 1.408(10)
C43 C48 1.587(10)
C44 C45 1.397(11)
C44 H44 0.9500
C45 C46 1.372(11)
C45 C51 1.527(11)
C46 C47 1.395(9)
C46 H46 0.9500
C47 C54 1.498(9)
C48 C49 1.517(12)
C48 C50 1.535(12)
C48 H48 1.0000
C49 H49A 0.9800
C49 H49B 0.9800
C49 H49C 0.9800
C50 H50A 0.9800
C50 H50B 0.9800
C50 H50C 0.9800
C51 C53 1.386(13)
C51 C52 1.400(14)
C51 H51 1.0000
C52 H52A 0.9800
C52 H52B 0.9800
C52 H52C 0.9800
C53 H53A 0.9800
C53 H53B 0.9800
C53 H53C 0.9800
C54 C55 1.527(9)
C54 C56 1.541(8)
C54 H54 1.0000
C55 H55A 0.9800
C55 H55B 0.9800
C55 H55C 0.9800
C56 H56A 0.9800
C56 H56B 0.9800
C56 H56C 0.9800
C1S C2S 1.46(3)
C1S H1S1 0.9800
C1S H1S2 0.9800
C1S H1S3 0.9800
C2S C3S 1.36(3)
C2S H2S1 0.9900
C2S H2S2 0.9900
C3S C4S 1.32(3)
C3S H3S1 0.9900
C3S H3S2 0.9900
C4S C5S 1.30(3)
C4S H4S1 0.9900
C4S H4S2 0.9900
C5S H5S1 0.9800
C5S H5S2 0.9800
C5S H5S3 0.9800
C1S' C2S' 1.45(3)
C1S' H1S4 0.9800
C1S' H1S5 0.9800
C1S' H1S6 0.9800
C2S' C3S' 1.33(3)
C2S' H2S3 0.9900
C2S' H2S4 0.9900
C3S' C4S' 1.32(3)
C3S' H3S3 0.9900
C3S' H3S4 0.9900
C4S' C5S' 1.32(3)
C4S' H4S3 0.9900
C4S' H4S4 0.9900
C5S' H5S4 0.9800
C5S' H5S5 0.9800
C5S' H5S6 0.9800
